data_7016845
loop_
_publ_author_name
'Sieh, Daniel'
'Sch\"offel, Julia'
'Burger, Peter'

_publ_section_title
;
 Synthesis of a chloro protected iridium nitrido complex.
;
_journal_issue 37
_journal_name_full 'Dalton transactions (Cambridge, England : 2003)'
_journal_page_first 9512
_journal_page_last 9524
_journal_paper_doi 10.1039/c1dt10886g
_journal_volume 40
_journal_year 2011
_chemical_formula_moiety 'C22 H17 Cl7 Ir N3, C H2 Cl2'
_chemical_formula_sum 'C23 H19 Cl9 Ir N3'
_chemical_formula_weight 848.66
_chemical_name_systematic
;
?
;
_space_group_IT_number 14
_symmetry_cell_setting monoclinic
_symmetry_space_group_name_Hall '-P 2yn'
_symmetry_space_group_name_H-M 'P 1 21/n 1'
_atom_sites_solution_hydrogens geom
_atom_sites_solution_primary direct
_atom_sites_solution_secondary difmap
_audit_creation_method SHELXL-97
_cell_angle_alpha 90.00
_cell_angle_beta 105.860(13)
_cell_angle_gamma 90.00
_cell_formula_units_Z 4
_cell_length_a 11.557(9)
_cell_length_b 19.363(15)
_cell_length_c 13.696(11)
_cell_measurement_reflns_used 631
_cell_measurement_temperature 103(2)
_cell_measurement_theta_max 37.465
_cell_measurement_theta_min 5.214
_cell_volume 2948(4)
_computing_cell_refinement 'SAINT (Bruker AXS, 1998)'
_computing_data_collection 'SMART (Bruker AXS, 1998)'
_computing_data_reduction 'SAINT (Bruker AXS, 1998)'
_computing_molecular_graphics 'ORTEP-3 (Farrugia, 1997-2008 Glasgow)'
_computing_publication_material 'SHELXTL (Bruker AXS, 1998)'
_computing_structure_refinement 'SHELXL-97 (Sheldrick, 1997)'
_computing_structure_solution 'SHELXS-97 (Sheldrick, 1990)'
_diffrn_ambient_temperature 103(2)
_diffrn_measured_fraction_theta_full 0.999
_diffrn_measured_fraction_theta_max 0.999
_diffrn_measurement_device_type 'Bruker AXS, 1998'
_diffrn_measurement_method omega-scan
_diffrn_radiation_monochromator graphite
_diffrn_radiation_source 'fine-focus sealed tube'
_diffrn_radiation_type MoK\a
_diffrn_radiation_wavelength 0.71073
_diffrn_reflns_av_R_equivalents 0.1327
_diffrn_reflns_av_sigmaI/netI 0.2479
_diffrn_reflns_limit_h_max 13
_diffrn_reflns_limit_h_min -13
_diffrn_reflns_limit_k_max 15
_diffrn_reflns_limit_k_min -23
_diffrn_reflns_limit_l_max 16
_diffrn_reflns_limit_l_min -15
_diffrn_reflns_number 15898
_diffrn_reflns_theta_full 25.00
_diffrn_reflns_theta_max 25.00
_diffrn_reflns_theta_min 1.87
_diffrn_standards_decay_% none
_diffrn_standards_interval_count none
_diffrn_standards_interval_time none
_diffrn_standards_number none
_exptl_absorpt_coefficient_mu 5.364
_exptl_absorpt_correction_T_max 0.7828
_exptl_absorpt_correction_T_min 0.5122
_exptl_absorpt_correction_type multi-scan
_exptl_absorpt_process_details 'SADABS (Bruker AXS, 1998)'
_exptl_crystal_colour brown
_exptl_crystal_density_diffrn 1.912
_exptl_crystal_density_meas ?
_exptl_crystal_density_method 'not measured'
_exptl_crystal_description plate
_exptl_crystal_F_000 1632
_exptl_crystal_size_max 0.14
_exptl_crystal_size_mid 0.10
_exptl_crystal_size_min 0.05
_refine_diff_density_max 1.970
_refine_diff_density_min -2.306
_refine_diff_density_rms 0.201
_refine_ls_extinction_method none
_refine_ls_goodness_of_fit_ref 0.715
_refine_ls_hydrogen_treatment riding
_refine_ls_matrix_type full
_refine_ls_number_parameters 327
_refine_ls_number_reflns 5183
_refine_ls_number_restraints 72
_refine_ls_restrained_S_all 0.713
_refine_ls_R_factor_all 0.1217
_refine_ls_R_factor_gt 0.0553
_refine_ls_shift/su_max 0.001
_refine_ls_shift/su_mean 0.000
_refine_ls_structure_factor_coef Fsqd
_refine_ls_weighting_details 'calc w=1/[\s^2^(Fo^2^)+(0.0000P)^2^+0.0000P] where P=(Fo^2^+2Fc^2^)/3'
_refine_ls_weighting_scheme calc
_refine_ls_wR_factor_gt 0.0870
_refine_ls_wR_factor_ref 0.0999
_reflns_number_gt 2519
_reflns_number_total 5183
_reflns_threshold_expression >2sigma(I)
_cod_data_source_file c1dt10886g.txt
_cod_data_source_block 113dsjpk
_cod_depositor_comments
;
The following automatic conversions were performed:

'_exptl_crystal_density_meas' value 'not measured' was changed to '?'
- the value is perceived as not measured.

Automatic conversion script
Id: cif_fix_values 3008 2015-01-20 13:52:24Z robertas 
;
_cod_original_sg_symbol_H-M P21/n
_cod_database_code 7016845

loop_
_symmetry_equiv_pos_as_xyz
'x, y, z'
'-x+1/2, y+1/2, -z+1/2'
'-x, -y, -z'
'x-1/2, -y-1/2, z-1/2'

loop_
_atom_site_label
_atom_site_type_symbol
_atom_site_fract_x
_atom_site_fract_y
_atom_site_fract_z
_atom_site_U_iso_or_equiv
_atom_site_adp_type
_atom_site_occupancy
_atom_site_symmetry_multiplicity
_atom_site_calc_flag
_atom_site_refinement_flags
Ir1 Ir 0.64666(5) 0.13640(3) 0.26459(4) 0.01858(15) Uani 1 1 d .
N1 N 0.7612(8) 0.0758(5) 0.2086(8) 0.014(2) Uani 1 1 d U
N2 N 0.5882(8) 0.1534(5) 0.1264(7) 0.015(3) Uani 1 1 d U
N3 N 0.5023(9) 0.1996(5) 0.2640(8) 0.017(3) Uani 1 1 d U
Cl1 Cl 0.7278(3) 0.11886(17) 0.4403(2) 0.0238(9) Uani 1 1 d .
Cl2 Cl 0.7698(3) 0.23856(17) 0.2536(3) 0.0237(9) Uani 1 1 d .
Cl3 Cl 0.4376(3) 0.02714(18) 0.1504(3) 0.0292(9) Uani 1 1 d .
Cl4 Cl 0.6858(3) -0.07169(18) 0.1614(3) 0.0323(10) Uani 1 1 d .
Cl5 Cl 0.9952(3) 0.1276(2) 0.3450(3) 0.0325(9) Uani 1 1 d .
Cl6 Cl 0.2714(3) 0.12238(19) 0.2696(3) 0.0337(10) Uani 1 1 d .
Cl7 Cl 0.6254(3) 0.31068(19) 0.4086(3) 0.0311(10) Uani 1 1 d .
Cl8 Cl 0.8286(3) 0.0758(2) 0.7926(3) 0.0445(11) Uani 1 1 d .
Cl9 Cl 0.5893(3) 0.1276(2) 0.6845(3) 0.0449(11) Uani 1 1 d .
C1 C 0.8224(10) 0.0502(6) 0.0534(9) 0.025(4) Uani 1 1 d .
H1A H 0.8736 0.0145 0.0943 0.037 Uiso 1 1 calc R
H1B H 0.8729 0.0851 0.0334 0.037 Uiso 1 1 calc R
H1C H 0.7691 0.0290 -0.0075 0.037 Uiso 1 1 calc R
C2 C 0.7493(11) 0.0831(7) 0.1137(10) 0.018(3) Uani 1 1 d U
C3 C 0.6482(10) 0.1306(7) 0.0605(9) 0.018(3) Uani 1 1 d U
C4 C 0.6142(10) 0.1496(7) -0.0430(10) 0.024(4) Uani 1 1 d .
H4 H 0.6564 0.1322 -0.0883 0.029 Uiso 1 1 calc R
C5 C 0.5196(11) 0.1936(7) -0.0763(10) 0.021(3) Uani 1 1 d .
H5 H 0.4958 0.2070 -0.1456 0.025 Uiso 1 1 calc R
C6 C 0.4570(11) 0.2193(6) -0.0099(10) 0.020(3) Uani 1 1 d .
H6 H 0.3908 0.2498 -0.0324 0.024 Uiso 1 1 calc R
C7 C 0.4968(12) 0.1978(7) 0.0918(10) 0.022(3) Uani 1 1 d U
C8 C 0.4442(12) 0.2217(7) 0.1756(10) 0.021(3) Uani 1 1 d U
C9 C 0.3337(10) 0.2633(6) 0.1506(9) 0.022(3) Uani 1 1 d .
H9A H 0.2644 0.2334 0.1215 0.034 Uiso 1 1 calc R
H9B H 0.3389 0.2990 0.1013 0.034 Uiso 1 1 calc R
H9C H 0.3240 0.2852 0.2124 0.034 Uiso 1 1 calc R
C10 C 0.5463(11) 0.0530(6) 0.2685(9) 0.023(3) Uani 1 1 d U
H10A H 0.6013 0.0136 0.2926 0.027 Uiso 1 1 calc R
H10B H 0.5018 0.0612 0.3198 0.027 Uiso 1 1 calc R
C11 C 0.8406(11) 0.0240(7) 0.2646(9) 0.015(3) Uani 1 1 d .
C12 C 0.8112(11) -0.0442(7) 0.2577(10) 0.024(4) Uani 1 1 d U
C13 C 0.8829(11) -0.0949(7) 0.3158(10) 0.031(4) Uani 1 1 d .
H13 H 0.8612 -0.1423 0.3079 0.037 Uiso 1 1 calc R
C14 C 0.9855(11) -0.0738(8) 0.3844(10) 0.029(4) Uani 1 1 d .
H14 H 1.0336 -0.1072 0.4282 0.034 Uiso 1 1 calc R
C15 C 1.0218(11) -0.0067(7) 0.3927(10) 0.022(4) Uani 1 1 d .
H15 H 1.0967 0.0055 0.4386 0.026 Uiso 1 1 calc R
C16 C 0.9506(11) 0.0437(7) 0.3348(10) 0.023(3) Uani 1 1 d U
C17 C 0.4551(11) 0.2125(7) 0.3502(9) 0.017(3) Uani 1 1 d U
C18 C 0.3508(11) 0.1772(7) 0.3633(11) 0.027(4) Uani 1 1 d .
C19 C 0.3140(12) 0.1859(7) 0.4490(10) 0.028(4) Uani 1 1 d .
H19 H 0.2468 0.1609 0.4576 0.033 Uiso 1 1 calc R
C20 C 0.3767(12) 0.2328(7) 0.5254(11) 0.032(4) Uani 1 1 d U
H20 H 0.3526 0.2377 0.5860 0.038 Uiso 1 1 calc R
C21 C 0.4711(12) 0.2705(7) 0.5124(10) 0.026(4) Uani 1 1 d .
H21 H 0.5096 0.3038 0.5615 0.031 Uiso 1 1 calc R
C22 C 0.5100(11) 0.2596(7) 0.4264(10) 0.022(3) Uani 1 1 d .
C23 C 0.7005(12) 0.0653(7) 0.6848(10) 0.033(4) Uani 1 1 d .
H23A H 0.7261 0.0696 0.6218 0.040 Uiso 1 1 calc R
H23B H 0.6663 0.0185 0.6862 0.040 Uiso 1 1 calc R

loop_
_atom_site_aniso_label
_atom_site_aniso_U_11
_atom_site_aniso_U_22
_atom_site_aniso_U_33
_atom_site_aniso_U_23
_atom_site_aniso_U_13
_atom_site_aniso_U_12
Ir1 0.0083(2) 0.0294(3) 0.0197(3) -0.0002(3) 0.00673(19) 0.0001(3)
N1 0.009(4) 0.014(4) 0.015(4) -0.005(3) -0.001(3) 0.000(3)
N2 0.015(4) 0.015(4) 0.017(4) -0.009(3) 0.006(3) -0.001(3)
N3 0.018(4) 0.012(4) 0.021(4) -0.008(3) 0.006(3) 0.001(3)
Cl1 0.0148(18) 0.035(2) 0.021(2) 0.0011(16) 0.0050(14) 0.0011(15)
Cl2 0.0110(18) 0.033(2) 0.028(2) -0.0032(17) 0.0064(16) -0.0019(16)
Cl3 0.0165(19) 0.042(3) 0.030(2) 0.0000(18) 0.0083(16) -0.0047(17)
Cl4 0.016(2) 0.038(3) 0.039(3) -0.0045(19) 0.0022(17) 0.0011(17)
Cl5 0.0180(18) 0.038(3) 0.041(2) -0.003(2) 0.0071(16) -0.0039(18)
Cl6 0.0190(19) 0.049(3) 0.038(2) -0.006(2) 0.0154(17) -0.0033(18)
Cl7 0.021(2) 0.042(3) 0.032(2) -0.0058(18) 0.0106(17) -0.0041(17)
Cl8 0.033(2) 0.070(3) 0.036(3) 0.000(2) 0.018(2) 0.001(2)
Cl9 0.031(2) 0.058(3) 0.048(3) 0.012(2) 0.0149(18) 0.005(2)
C1 0.016(8) 0.025(9) 0.035(10) 0.002(7) 0.011(7) 0.012(6)
C2 0.018(6) 0.022(6) 0.020(6) 0.001(5) 0.013(5) -0.004(5)
C3 0.019(5) 0.022(6) 0.013(6) -0.005(5) 0.007(5) -0.006(5)
C4 0.010(7) 0.033(10) 0.031(9) 0.003(7) 0.008(6) -0.009(7)
C5 0.026(9) 0.028(9) 0.010(8) 0.005(7) 0.006(7) 0.006(7)
C6 0.013(8) 0.020(9) 0.028(9) -0.001(7) 0.008(6) -0.010(6)
C7 0.023(6) 0.028(6) 0.019(6) -0.003(5) 0.011(5) -0.012(5)
C8 0.023(6) 0.022(6) 0.022(6) 0.004(5) 0.014(5) -0.007(5)
C9 0.022(8) 0.029(9) 0.021(9) 0.004(7) 0.014(7) 0.011(7)
C10 0.017(5) 0.026(5) 0.023(5) -0.007(4) 0.002(4) 0.011(4)
C11 0.011(7) 0.024(9) 0.012(8) -0.003(6) 0.004(6) -0.001(6)
C12 0.015(6) 0.031(7) 0.023(6) -0.008(5) 0.000(5) 0.005(5)
C13 0.016(8) 0.039(10) 0.042(11) -0.013(8) 0.018(7) -0.013(7)
C14 0.019(9) 0.051(12) 0.015(9) -0.001(8) 0.003(7) 0.012(8)
C15 0.010(8) 0.026(9) 0.029(9) -0.004(7) 0.005(6) 0.006(7)
C16 0.023(6) 0.028(6) 0.024(6) -0.007(5) 0.016(5) -0.001(5)
C17 0.015(5) 0.026(6) 0.013(6) 0.004(5) 0.008(5) 0.001(5)
C18 0.014(8) 0.021(9) 0.051(11) 0.003(7) 0.016(7) 0.000(6)
C19 0.018(8) 0.049(11) 0.020(9) -0.001(7) 0.011(7) 0.002(7)
C20 0.022(6) 0.039(7) 0.038(7) 0.005(6) 0.015(5) 0.004(6)
C21 0.024(9) 0.037(10) 0.019(9) -0.003(7) 0.008(7) 0.008(7)
C22 0.010(7) 0.029(9) 0.024(9) -0.006(7) 0.001(6) -0.004(6)
C23 0.037(10) 0.034(10) 0.027(10) -0.012(7) 0.006(7) -0.002(7)

loop_
_atom_type_symbol
_atom_type_description
_atom_type_scat_dispersion_real
_atom_type_scat_dispersion_imag
_atom_type_scat_source
C C 0.0033 0.0016 'International Tables Vol C Tables 4.2.6.8 and 6.1.1.4'
H H 0.0000 0.0000 'International Tables Vol C Tables 4.2.6.8 and 6.1.1.4'
N N 0.0061 0.0033 'International Tables Vol C Tables 4.2.6.8 and 6.1.1.4'
Cl Cl 0.1484 0.1585 'International Tables Vol C Tables 4.2.6.8 and 6.1.1.4'
Ir Ir -1.4442 7.9887 'International Tables Vol C Tables 4.2.6.8 and 6.1.1.4'

loop_
_geom_angle_atom_site_label_1
_geom_angle_atom_site_label_2
_geom_angle_atom_site_label_3
_geom_angle
N2 Ir1 C10 96.8(4)
N2 Ir1 N1 79.3(4)
C10 Ir1 N1 89.2(5)
N2 Ir1 N3 79.8(4)
C10 Ir1 N3 90.3(5)
N1 Ir1 N3 158.9(4)
N2 Ir1 Cl1 177.3(3)
C10 Ir1 Cl1 85.9(4)
N1 Ir1 Cl1 100.4(3)
N3 Ir1 Cl1 100.6(3)
N2 Ir1 Cl2 81.4(3)
C10 Ir1 Cl2 178.0(4)
N1 Ir1 Cl2 89.7(3)
N3 Ir1 Cl2 90.2(3)
Cl1 Ir1 Cl2 95.90(11)
C2 N1 C11 119.8(11)
C2 N1 Ir1 114.4(9)
C11 N1 Ir1 125.5(8)
C7 N2 C3 118.0(11)
C7 N2 Ir1 120.3(9)
C3 N2 Ir1 120.8(8)
C8 N3 C17 119.6(11)
C8 N3 Ir1 114.4(9)
C17 N3 Ir1 125.5(8)
C2 C1 H1A 109.5
C2 C1 H1B 109.5
H1A C1 H1B 109.5
C2 C1 H1C 109.5
H1A C1 H1C 109.5
H1B C1 H1C 109.5
N1 C2 C1 127.0(12)
N1 C2 C3 114.3(11)
C1 C2 C3 118.7(11)
N2 C3 C4 122.1(12)
N2 C3 C2 110.3(11)
C4 C3 C2 127.6(11)
C5 C4 C3 118.5(13)
C5 C4 H4 120.8
C3 C4 H4 120.8
C4 C5 C6 120.9(13)
C4 C5 H5 119.5
C6 C5 H5 119.5
C5 C6 C7 116.9(12)
C5 C6 H6 121.5
C7 C6 H6 121.5
N2 C7 C6 123.5(12)
N2 C7 C8 111.6(12)
C6 C7 C8 124.9(13)
N3 C8 C9 126.7(12)
N3 C8 C7 113.5(12)
C9 C8 C7 119.7(12)
C8 C9 H9A 109.5
C8 C9 H9B 109.5
H9A C9 H9B 109.5
C8 C9 H9C 109.5
H9A C9 H9C 109.5
H9B C9 H9C 109.5
Cl3 C10 Ir1 117.5(7)
Cl3 C10 H10A 107.9
Ir1 C10 H10A 107.9
Cl3 C10 H10B 107.9
Ir1 C10 H10B 107.9
H10A C10 H10B 107.2
C12 C11 C16 117.9(12)
C12 C11 N1 122.1(11)
C16 C11 N1 119.9(11)
C11 C12 C13 123.2(12)
C11 C12 Cl4 119.1(10)
C13 C12 Cl4 117.3(11)
C14 C13 C12 117.2(13)
C14 C13 H13 121.4
C12 C13 H13 121.4
C13 C14 C15 122.3(13)
C13 C14 H14 118.8
C15 C14 H14 118.8
C14 C15 C16 120.4(13)
C14 C15 H15 119.8
C16 C15 H15 119.8
C15 C16 C11 118.8(12)
C15 C16 Cl5 120.7(11)
C11 C16 Cl5 120.5(10)
C22 C17 C18 116.2(12)
C22 C17 N3 121.6(11)
C18 C17 N3 122.2(11)
C19 C18 C17 121.2(13)
C19 C18 Cl6 119.3(11)
C17 C18 Cl6 119.6(11)
C18 C19 C20 119.7(13)
C18 C19 H19 120.2
C20 C19 H19 120.2
C21 C20 C19 120.7(14)
C21 C20 H20 119.7
C19 C20 H20 119.7
C20 C21 C22 119.0(13)
C20 C21 H21 120.5
C22 C21 H21 120.5
C21 C22 C17 123.1(12)
C21 C22 Cl7 118.3(10)
C17 C22 Cl7 118.5(10)
Cl9 C23 Cl8 111.2(7)
Cl9 C23 H23A 109.4
Cl8 C23 H23A 109.4
Cl9 C23 H23B 109.4
Cl8 C23 H23B 109.4
H23A C23 H23B 108.0

loop_
_geom_bond_atom_site_label_1
_geom_bond_atom_site_label_2
_geom_bond_distance
Ir1 N2 1.856(10)
Ir1 C10 1.997(12)
Ir1 N1 2.067(10)
Ir1 N3 2.068(10)
Ir1 Cl1 2.357(4)
Ir1 Cl2 2.465(4)
N1 C2 1.278(14)
N1 C11 1.432(14)
N2 C7 1.344(15)
N2 C3 1.353(14)
N3 C8 1.287(15)
N3 C17 1.451(15)
Cl3 C10 1.825(12)
Cl4 C12 1.754(12)
Cl5 C16 1.698(13)
Cl6 C18 1.725(14)
Cl7 C22 1.731(13)
Cl8 C23 1.794(13)
Cl9 C23 1.762(13)
C1 C2 1.478(16)
C1 H1A 0.9800
C1 H1B 0.9800
C1 H1C 0.9800
C2 C3 1.508(16)
C3 C4 1.412(15)
C4 C5 1.363(16)
C4 H4 0.9500
C5 C6 1.399(16)
C5 H5 0.9500
C6 C7 1.405(17)
C6 H6 0.9500
C7 C8 1.510(17)
C8 C9 1.469(16)
C9 H9A 0.9800
C9 H9B 0.9800
C9 H9C 0.9800
C10 H10A 0.9900
C10 H10B 0.9900
C11 C12 1.361(16)
C11 C16 1.421(16)
C12 C13 1.386(17)
C13 C14 1.359(16)
C13 H13 0.9500
C14 C15 1.361(17)
C14 H14 0.9500
C15 C16 1.380(17)
C15 H15 0.9500
C17 C22 1.400(16)
C17 C18 1.439(16)
C18 C19 1.364(17)
C19 C20 1.424(18)
C19 H19 0.9500
C20 C21 1.364(17)
C20 H20 0.9500
C21 C22 1.387(16)
C21 H21 0.9500
C23 H23A 0.9900
C23 H23B 0.9900

loop_
_geom_torsion_atom_site_label_1
_geom_torsion_atom_site_label_2
_geom_torsion_atom_site_label_3
_geom_torsion_atom_site_label_4
_geom_torsion
N2 Ir1 N1 C2 7.0(9)
C10 Ir1 N1 C2 104.1(9)
N3 Ir1 N1 C2 15.4(16)
Cl1 Ir1 N1 C2 -170.2(8)
Cl2 Ir1 N1 C2 -74.3(9)
N2 Ir1 N1 C11 -167.0(10)
C10 Ir1 N1 C11 -69.9(10)
N3 Ir1 N1 C11 -158.6(10)
Cl1 Ir1 N1 C11 15.8(9)
Cl2 Ir1 N1 C11 111.7(9)
C10 Ir1 N2 C7 94.0(10)
N1 Ir1 N2 C7 -178.1(10)
N3 Ir1 N2 C7 4.9(9)
Cl1 Ir1 N2 C7 -94(7)
Cl2 Ir1 N2 C7 -86.8(9)
C10 Ir1 N2 C3 -96.7(10)
N1 Ir1 N2 C3 -8.8(9)
N3 Ir1 N2 C3 174.3(10)
Cl1 Ir1 N2 C3 75(7)
Cl2 Ir1 N2 C3 82.5(9)
N2 Ir1 N3 C8 -1.6(9)
C10 Ir1 N3 C8 -98.5(10)
N1 Ir1 N3 C8 -10.0(17)
Cl1 Ir1 N3 C8 175.6(9)
Cl2 Ir1 N3 C8 79.6(9)
N2 Ir1 N3 C17 170.1(10)
C10 Ir1 N3 C17 73.2(10)
N1 Ir1 N3 C17 161.7(10)
Cl1 Ir1 N3 C17 -12.7(10)
Cl2 Ir1 N3 C17 -108.7(9)
C11 N1 C2 C1 -9(2)
Ir1 N1 C2 C1 176.3(10)
C11 N1 C2 C3 170.0(10)
Ir1 N1 C2 C3 -4.3(14)
C7 N2 C3 C4 -2.7(18)
Ir1 N2 C3 C4 -172.2(9)
C7 N2 C3 C2 178.4(10)
Ir1 N2 C3 C2 8.8(14)
N1 C2 C3 N2 -2.2(16)
C1 C2 C3 N2 177.3(11)
N1 C2 C3 C4 178.9(12)
C1 C2 C3 C4 -2(2)
N2 C3 C4 C5 1.4(19)
C2 C3 C4 C5 -179.8(12)
C3 C4 C5 C6 0(2)
C4 C5 C6 C7 0.3(19)
C3 N2 C7 C6 2.8(18)
Ir1 N2 C7 C6 172.4(9)
C3 N2 C7 C8 -176.6(10)
Ir1 N2 C7 C8 -7.0(14)
C5 C6 C7 N2 -1.6(19)
C5 C6 C7 C8 177.7(12)
C17 N3 C8 C9 3(2)
Ir1 N3 C8 C9 175.6(10)
C17 N3 C8 C7 -173.7(10)
Ir1 N3 C8 C7 -1.5(14)
N2 C7 C8 N3 5.1(16)
C6 C7 C8 N3 -174.2(12)
N2 C7 C8 C9 -172.1(11)
C6 C7 C8 C9 8.5(19)
N2 Ir1 C10 Cl3 -2.9(7)
N1 Ir1 C10 Cl3 -82.0(7)
N3 Ir1 C10 Cl3 76.8(7)
Cl1 Ir1 C10 Cl3 177.5(7)
Cl2 Ir1 C10 Cl3 -27(11)
C2 N1 C11 C12 -75.7(16)
Ir1 N1 C11 C12 97.9(13)
C2 N1 C11 C16 108.5(14)
Ir1 N1 C11 C16 -77.9(13)
C16 C11 C12 C13 0(2)
N1 C11 C12 C13 -175.7(12)
C16 C11 C12 Cl4 -172.3(9)
N1 C11 C12 Cl4 11.8(17)
C11 C12 C13 C14 2(2)
Cl4 C12 C13 C14 174.5(10)
C12 C13 C14 C15 -4(2)
C13 C14 C15 C16 4(2)
C14 C15 C16 C11 -2(2)
C14 C15 C16 Cl5 179.8(10)
C12 C11 C16 C15 -0.2(19)
N1 C11 C16 C15 175.7(11)
C12 C11 C16 Cl5 178.2(10)
N1 C11 C16 Cl5 -5.9(17)
C8 N3 C17 C22 -109.0(15)
Ir1 N3 C17 C22 79.7(15)
C8 N3 C17 C18 72.0(16)
Ir1 N3 C17 C18 -99.3(13)
C22 C17 C18 C19 -4.6(19)
N3 C17 C18 C19 174.5(12)
C22 C17 C18 Cl6 176.0(10)
N3 C17 C18 Cl6 -4.9(17)
C17 C18 C19 C20 2(2)
Cl6 C18 C19 C20 -178.1(10)
C18 C19 C20 C21 2(2)
C19 C20 C21 C22 -4(2)
C20 C21 C22 C17 2(2)
C20 C21 C22 Cl7 177.1(10)
C18 C17 C22 C21 3(2)
N3 C17 C22 C21 -176.6(11)
C18 C17 C22 Cl7 -172.9(9)
N3 C17 C22 Cl7 8.0(18)
